data_7023260
loop_
_publ_author_name
'Gupta, Arvind K.'
'Nagarkar, Sanjog S.'
'Boomishankar, Ramamoorthy'

_publ_section_title
;
 Zn(II) coordination polymer of an in situ generated 4-pyridyl (4Py)
 attached bis(amido)phosphate ligand, [PO2(NH4Py)2]- showing preferential
 water uptake over aliphatic alcohols.
;
_journal_issue 30
_journal_name_full 'Dalton transactions (Cambridge, England : 2003)'
_journal_page_first 10964
_journal_page_last 10970
_journal_paper_doi 10.1039/c3dt51123e
_journal_volume 42
_journal_year 2013
_chemical_formula_moiety 'C20 H20 Cl N8 P'
_chemical_formula_sum 'C20 H20 Cl N8 P'
_chemical_formula_weight 438.86
_chemical_name_systematic
; 
 ? 
;
_space_group_IT_number 220
_symmetry_cell_setting cubic
_symmetry_space_group_name_Hall 'I -4bd 2c 3'
_symmetry_space_group_name_H-M 'I -4 3 d'
_atom_sites_solution_hydrogens geom
_atom_sites_solution_primary direct
_atom_sites_solution_secondary difmap
_audit_creation_method SHELXL-97
_cell_angle_alpha 90.00
_cell_angle_beta 90.00
_cell_angle_gamma 90.00
_cell_formula_units_Z 12
_cell_length_a 18.926(5)
_cell_length_b 18.926(5)
_cell_length_c 18.926(5)
_cell_measurement_reflns_used 9962
_cell_measurement_temperature 150(2)
_cell_measurement_theta_max 26.79
_cell_measurement_theta_min 2.64
_cell_volume 6779(3)
_computing_cell_refinement 'Bruker SAINT'
_computing_data_collection 'Bruker APEX2'
_computing_data_reduction 'Bruker saint'
_computing_molecular_graphics 'Bruker SHELXTL'
_computing_publication_material 'Bruker SHELXTL'
_computing_structure_refinement 'SHELXL-97 (Sheldrick, 2008)'
_computing_structure_solution 'SHELXS-97 (Sheldrick, 2008)'
_diffrn_ambient_temperature 150(2)
_diffrn_measured_fraction_theta_full 0.995
_diffrn_measured_fraction_theta_max 0.995
_diffrn_measurement_device_type 'Bruker APEX-II CCD'
_diffrn_measurement_method 'phi and oemga scans'
_diffrn_radiation_monochromator graphite
_diffrn_radiation_source 'fine-focus sealed tube'
_diffrn_radiation_type MoK\a
_diffrn_radiation_wavelength 0.71073
_diffrn_reflns_av_R_equivalents 0.0417
_diffrn_reflns_av_sigmaI/netI 0.0103
_diffrn_reflns_limit_h_max 25
_diffrn_reflns_limit_h_min -25
_diffrn_reflns_limit_k_max 25
_diffrn_reflns_limit_k_min -25
_diffrn_reflns_limit_l_max 15
_diffrn_reflns_limit_l_min -25
_diffrn_reflns_number 53850
_diffrn_reflns_theta_full 28.22
_diffrn_reflns_theta_max 28.22
_diffrn_reflns_theta_min 4.31
_exptl_absorpt_coefficient_mu 0.263
_exptl_absorpt_correction_T_max 0.7457
_exptl_absorpt_correction_T_min 0.7046
_exptl_absorpt_correction_type multi-scan
_exptl_absorpt_process_details SADABS
_exptl_crystal_colour colourless
_exptl_crystal_density_diffrn 1.290
_exptl_crystal_density_method 'not measured'
_exptl_crystal_description prism
_exptl_crystal_F_000 2736
_exptl_crystal_size_max 0.24
_exptl_crystal_size_mid 0.18
_exptl_crystal_size_min 0.06
_refine_diff_density_max 1.064
_refine_diff_density_min -0.329
_refine_diff_density_rms 0.123
_refine_ls_abs_structure_details 'Flack H D (1983), Acta Cryst. A39, 876-881'
_refine_ls_abs_structure_Flack 0.4(2)
_refine_ls_extinction_method none
_refine_ls_goodness_of_fit_ref 1.190
_refine_ls_hydrogen_treatment constr
_refine_ls_matrix_type full
_refine_ls_number_parameters 75
_refine_ls_number_reflns 1398
_refine_ls_number_restraints 0
_refine_ls_restrained_S_all 1.190
_refine_ls_R_factor_all 0.0743
_refine_ls_R_factor_gt 0.0707
_refine_ls_shift/su_max 0.000
_refine_ls_shift/su_mean 0.000
_refine_ls_structure_factor_coef Fsqd
_refine_ls_weighting_details 'calc w=1/[\s^2^(Fo^2^)+(0.1791P)^2^+2.3296P] where P=(Fo^2^+2Fc^2^)/3'
_refine_ls_weighting_scheme calc
_refine_ls_wR_factor_gt 0.2315
_refine_ls_wR_factor_ref 0.2389
_reflns_number_gt 1306
_reflns_number_total 1398
_reflns_threshold_expression >2sigma(I)
_cod_data_source_file c3dt51123e.txt
_cod_data_source_block trial2
_cod_depositor_comments
;
The following automatic conversions were performed:

'_symmetry_cell_setting' value 'Cubic' changed to 'cubic' according
to /home/saulius/struct/CIF-dictionaries/cif_core.dic dictionary
named 'cif_core.dic' version 2.4.2 from 2011-04-26.

Automatic conversion script
Id: cif_fix_values 1891 2012-01-12 08:04:46Z andrius 
;
_cod_original_sg_symbol_H-M I-43d
_cod_database_code 7023260

loop_
_symmetry_equiv_pos_as_xyz
'x, y, z'
'-x+1/4, z+1/4, -y+3/4'
'-x+1/4, -z+3/4, y+3/4'
'-z+1/4, -y+3/4, x+3/4'
'z+1/4, -y+3/4, -x+1/4'
'y+1/4, -x+3/4, -z+1/4'
'-y+1/4, x+1/4, -z+3/4'
'z, x, y'
'y, z, x'
'-y, -z+1/2, x'
'z, -x, -y+1/2'
'-y+1/2, z, -x'
'-z, -x+1/2, y'
'-z+1/2, x, -y'
'y, -z, -x+1/2'
'x, -y, -z+1/2'
'-x+1/2, y, -z'
'-x, -y+1/2, z'
'-y+1/4, -x+3/4, z+3/4'
'y+1/4, x+1/4, z+1/4'
'-z+1/4, y+1/4, -x+3/4'
'z+1/4, y+1/4, x+1/4'
'x+1/4, -z+3/4, -y+1/4'
'x+1/4, z+1/4, y+1/4'
'x+1/2, y+1/2, z+1/2'
'-x+3/4, z+3/4, -y+5/4'
'-x+3/4, -z+5/4, y+5/4'
'-z+3/4, -y+5/4, x+5/4'
'z+3/4, -y+5/4, -x+3/4'
'y+3/4, -x+5/4, -z+3/4'
'-y+3/4, x+3/4, -z+5/4'
'z+1/2, x+1/2, y+1/2'
'y+1/2, z+1/2, x+1/2'
'-y+1/2, -z+1, x+1/2'
'z+1/2, -x+1/2, -y+1'
'-y+1, z+1/2, -x+1/2'
'-z+1/2, -x+1, y+1/2'
'-z+1, x+1/2, -y+1/2'
'y+1/2, -z+1/2, -x+1'
'x+1/2, -y+1/2, -z+1'
'-x+1, y+1/2, -z+1/2'
'-x+1/2, -y+1, z+1/2'
'-y+3/4, -x+5/4, z+5/4'
'y+3/4, x+3/4, z+3/4'
'-z+3/4, y+3/4, -x+5/4'
'z+3/4, y+3/4, x+3/4'
'x+3/4, -z+5/4, -y+3/4'
'x+3/4, z+3/4, y+3/4'

loop_
_atom_site_label
_atom_site_type_symbol
_atom_site_fract_x
_atom_site_fract_y
_atom_site_fract_z
_atom_site_U_iso_or_equiv
_atom_site_adp_type
_atom_site_occupancy
_atom_site_symmetry_multiplicity
_atom_site_calc_flag
_atom_site_refinement_flags
P1 P 1.0000 0.7500 0.1250 0.0335(4) Uani 1 4 d S
Cl1 Cl 1.0293(2) 0.44814(19) 0.4280(2) 0.0503(9) Uani 0.25 1 d P
N1 N 0.94820(13) 0.69934(13) 0.17162(13) 0.0312(6) Uani 1 1 d .
H1 H 0.9026 0.7031 0.1633 0.037 Uiso 1 1 calc R
N24 N 1.00301(18) 0.54961(14) 0.32576(16) 0.0425(7) Uani 1 1 d .
C21 C 0.96815(16) 0.65111(15) 0.22281(15) 0.0311(6) Uani 1 1 d .
C22 C 0.91646(17) 0.61058(15) 0.25573(17) 0.0370(7) Uani 1 1 d .
H22 H 0.8680 0.6172 0.2443 0.044 Uiso 1 1 calc R
C23 C 0.9362(2) 0.56026(18) 0.30554(17) 0.0416(8) Uani 1 1 d .
H23 H 0.9003 0.5320 0.3263 0.050 Uiso 1 1 calc R
C25 C 1.05196(18) 0.58974(18) 0.29551(17) 0.0396(7) Uani 1 1 d .
H25 H 1.0995 0.5835 0.3102 0.048 Uiso 1 1 calc R
C26 C 1.03873(16) 0.64005(17) 0.24413(18) 0.0369(7) Uani 1 1 d .
H26 H 1.0762 0.6665 0.2237 0.044 Uiso 1 1 calc R

loop_
_atom_site_aniso_label
_atom_site_aniso_U_11
_atom_site_aniso_U_22
_atom_site_aniso_U_33
_atom_site_aniso_U_23
_atom_site_aniso_U_13
_atom_site_aniso_U_12
P1 0.0306(5) 0.0306(5) 0.0393(8) 0.000 0.000 0.000
Cl1 0.0580(19) 0.0303(13) 0.063(2) 0.0119(13) -0.0166(15) 0.0053(13)
N1 0.0276(11) 0.0314(11) 0.0346(12) 0.0051(9) 0.0003(9) -0.0003(9)
N24 0.0533(16) 0.0334(12) 0.0407(14) 0.0018(10) 0.0033(12) 0.0101(11)
C21 0.0350(14) 0.0301(12) 0.0283(12) -0.0033(10) -0.0010(11) 0.0031(11)
C22 0.0377(14) 0.0378(15) 0.0355(14) 0.0005(12) 0.0042(12) 0.0019(12)
C23 0.0535(18) 0.0344(14) 0.0369(16) 0.0039(12) 0.0121(14) 0.0064(13)
C25 0.0382(15) 0.0402(16) 0.0404(15) -0.0001(13) -0.0030(12) 0.0096(12)
C26 0.0315(14) 0.0366(15) 0.0426(16) 0.0004(12) -0.0002(12) 0.0026(10)

loop_
_atom_type_symbol
_atom_type_description
_atom_type_scat_dispersion_real
_atom_type_scat_dispersion_imag
_atom_type_scat_source
C C 0.0033 0.0016 'International Tables Vol C Tables 4.2.6.8 and 6.1.1.4'
H H 0.0000 0.0000 'International Tables Vol C Tables 4.2.6.8 and 6.1.1.4'
N N 0.0061 0.0033 'International Tables Vol C Tables 4.2.6.8 and 6.1.1.4'
P P 0.1023 0.0942 'International Tables Vol C Tables 4.2.6.8 and 6.1.1.4'
Cl Cl 0.1484 0.1585 'International Tables Vol C Tables 4.2.6.8 and 6.1.1.4'

loop_
_geom_angle_atom_site_label_1
_geom_angle_atom_site_label_2
_geom_angle_atom_site_label_3
_geom_angle
_geom_angle_site_symmetry_1
_geom_angle_site_symmetry_3
N1 P1 N1 107.02(8) 18_765 31_644
N1 P1 N1 107.02(8) 18_765 6_565
N1 P1 N1 114.49(16) 31_644 6_565
N1 P1 N1 114.49(16) 18_765 .
N1 P1 N1 107.02(8) 31_644 .
N1 P1 N1 107.02(8) 6_565 .
C21 N1 P1 127.1(2) . .
C21 N1 H1 116.5 . .
P1 N1 H1 116.5 . .
C25 N24 C23 116.8(3) . .
N1 C21 C22 119.1(3) . .
N1 C21 C26 123.8(3) . .
C22 C21 C26 117.1(3) . .
C21 C22 C23 119.5(3) . .
C21 C22 H22 120.3 . .
C23 C22 H22 120.3 . .
N24 C23 C22 123.5(4) . .
N24 C23 H23 118.3 . .
C22 C23 H23 118.3 . .
N24 C25 C26 124.8(3) . .
N24 C25 H25 117.6 . .
C26 C25 H25 117.6 . .
C25 C26 C21 118.3(3) . .
C25 C26 H26 120.8 . .
C21 C26 H26 120.8 . .

loop_
_geom_bond_atom_site_label_1
_geom_bond_atom_site_label_2
_geom_bond_distance
_geom_bond_site_symmetry_2
P1 N1 1.631(3) 18_765
P1 N1 1.631(3) 31_644
P1 N1 1.631(3) 6_565
P1 N1 1.631(3) .
N1 C21 1.384(4) .
N1 H1 0.8800 .
N24 C25 1.328(4) .
N24 C23 1.336(5) .
C21 C22 1.391(4) .
C21 C26 1.411(4) .
C22 C23 1.391(4) .
C22 H22 0.9500 .
C23 H23 0.9500 .
C25 C26 1.384(5) .
C25 H25 0.9500 .
C26 H26 0.9500 .

loop_
_geom_hbond_atom_site_label_D
_geom_hbond_atom_site_label_H
_geom_hbond_atom_site_label_A
_geom_hbond_distance_DH
_geom_hbond_distance_HA
_geom_hbond_distance_DA
_geom_hbond_angle_DHA
_geom_hbond_site_symmetry_A
N1 H1 Cl1 0.88 1.96 2.801(4) 160.8 19_664
